data_7001000
loop_
_publ_author_name
'Milios, Constantinos J.'
'Inglis, Ross'
'Jones, Leigh F.'
'Prescimone, Alessandro'
'Parsons, Simon'
'Wernsdorfer, Wolfgang'
'Brechin, Euan K.'

_publ_section_title
;
 Constructing clusters with enhanced magnetic properties by assembling
 and distorting Mn3 building blocks
;
_journal_issue 15
_journal_name_full 'Dalton Transactions'
_journal_page_first 2812
_journal_page_last 2822
_journal_paper_doi 10.1039/b820362h
_journal_year 2009
_chemical_compound_source 'Ross Inglis, RI898'
_chemical_formula_moiety '[Mn3O(Py)3(napht-sao)3][ClO4] . 0.5[Py]'
_chemical_formula_sum 'C50.5 H38.5 Cl Mn3 N6.5 O11'
_chemical_formula_weight 1112.57
_space_group_IT_number 205
_symmetry_cell_setting cubic
_symmetry_space_group_name_Hall '-P 2ac 2ab 3'
_symmetry_space_group_name_H-M 'P a -3'
_atom_sites_solution_hydrogens geom
_atom_sites_solution_primary direct
_audit_creation_date 09-01-12
_audit_creation_method CRYSTALS_ver_12.86
_cell_angle_alpha 90
_cell_angle_beta 90
_cell_angle_gamma 90
_cell_formula_units_Z 8
_cell_length_a 20.9914(3)
_cell_length_b 20.9914(3)
_cell_length_c 20.9914(3)
_cell_measurement_reflns_used 8019
_cell_measurement_temperature 150
_cell_measurement_theta_max 24
_cell_measurement_theta_min 2
_cell_volume 9249.6(2)
_computing_cell_refinement 'SAINT (Siemens ,1995)'
_computing_data_collection 'SMART (Siemens, 1993)'
_computing_data_reduction 'SAINT (Siemens ,1995)'
_computing_molecular_graphics 'CAMERON (Watkin et al., 1996)'
_computing_publication_material 'CRYSTALS (Betteridge et al., 2003)'
_computing_structure_refinement 'CRYSTALS (Betteridge et al., 2003)'
_computing_structure_solution 'SHELXS 86 (Sheldrick, 1986)'
_diffrn_ambient_temperature 150
_diffrn_measured_fraction_theta_full 0.999
_diffrn_measured_fraction_theta_max 0.999
_diffrn_measurement_device 'Bruker SMART'
_diffrn_measurement_device_type Area
_diffrn_measurement_method \w
_diffrn_radiation_monochromator graphite
_diffrn_radiation_type 'Mo K\a'
_diffrn_radiation_wavelength 0.71073
_diffrn_reflns_av_R_equivalents 0.134
_diffrn_reflns_limit_h_max 18
_diffrn_reflns_limit_h_min 0
_diffrn_reflns_limit_k_max 18
_diffrn_reflns_limit_k_min 0
_diffrn_reflns_limit_l_max 26
_diffrn_reflns_limit_l_min 1
_diffrn_reflns_number 85990
_diffrn_reflns_theta_full 26.383
_diffrn_reflns_theta_max 26.383
_diffrn_reflns_theta_min 1.680
_diffrn_standards_number 0
_exptl_absorpt_coefficient_mu 0.936
_exptl_absorpt_correction_T_max 0.65
_exptl_absorpt_correction_T_min 0.52
_exptl_absorpt_correction_type multi-scan
_exptl_absorpt_process_details 'SADABS (Siemens, 1996)'
_exptl_crystal_colour black
_exptl_crystal_density_diffrn 1.60
_exptl_crystal_density_method 'not measured'
_exptl_crystal_description cube
_exptl_crystal_F_000 4367.736
_exptl_crystal_recrystallization_method
;
Slow evaporation of MeOH and pyridine solution.
;
_exptl_crystal_size_max 0.57
_exptl_crystal_size_mid 0.49
_exptl_crystal_size_min 0.46
_platon_squeeze_details
;
;
_refine_diff_density_max 0.77
_refine_diff_density_min -0.81
_refine_ls_extinction_method None
_refine_ls_goodness_of_fit_ref 1.0260
_refine_ls_hydrogen_treatment constr
_refine_ls_matrix_type full
_refine_ls_number_parameters 208
_refine_ls_number_reflns 3170
_refine_ls_number_restraints 0
_refine_ls_R_factor_all 0.0806
_refine_ls_R_factor_gt 0.0349
_refine_ls_shift/su_max 0.001029
_refine_ls_structure_factor_coef Fsqd
_refine_ls_weighting_details
;
Method, part 1, Chebychev polynomial, (Watkin, 1994, Prince, 1982)
[weight] = 1.0/[A~0~*T~0~(x)+A~1~*T~1~(x) ... +A~n-1~]*T~n-1~(x)]
where A~i~ are the Chebychev coefficients listed below and x= Fcalc/Fmax
Method = Robust Weighting (Prince, 1982)
W = [weight] * [1-(deltaF/6*sigmaF)^2^]^2^
A~i~ are:
33.1 51.6 27.1 7.83
;
_refine_ls_weighting_scheme calc
_refine_ls_wR_factor_all 0.1337
_refine_ls_wR_factor_gt 0.0871
_refine_ls_wR_factor_ref 0.1337
_reflns_limit_h_max 18
_reflns_limit_h_min 0
_reflns_limit_k_max 18
_reflns_limit_k_min 0
_reflns_limit_l_max 26
_reflns_limit_l_min 1
_reflns_number_gt 1516
_reflns_number_total 3170
_reflns_threshold_expression I>2.0\s(I)
_oxford_diffrn_Wilson_B_factor 0.00
_oxford_diffrn_Wilson_scale 0.00
_oxford_refine_ls_r_factor_ref 0.0806
_oxford_refine_ls_scale 0.10244(5)
_oxford_reflns_number_all 3170
_oxford_reflns_threshold_expression_ref I>-10.0\s(I)
_oxford_structure_analysis_title 'eb8061 in Pa-3'
_cod_data_source_file b820362h.txt
_cod_data_source_block eb8061
_cod_depositor_comments
;
The following automatic conversions were performed:
'_symmetry_cell_setting' value 'Cubic' changed to 'cubic' according to
'/home/saulius/struct/CIF-dictionaries/cif_core.dic' dictionary named
'cif_core.dic' version 2.4.1 from 2010-06-29.

Automatic conversion script
Id: cif_fix_enum 1527 2010-12-29 10:47:43Z saulius 
;
_cod_original_sg_symbol_H-M 'P a -3 '
_cod_original_formula_sum 'C50.5 H38.5 Cl1.00 Mn3 N6.5 O11.00'
_cod_database_code 7001000

loop_
_symmetry_equiv_pos_as_xyz
x,y,z
-x,-y,-z
y,z,x
-y,-z,-x
z,x,y
-z,-x,-y
x+1/2,y,-z+1/2
-x+1/2,-y,z+1/2
y+1/2,z,-x+1/2
-y+1/2,-z,x+1/2
z+1/2,x,-y+1/2
-z+1/2,-x,y+1/2
y+1/2,-z+1/2,-x
-y+1/2,z+1/2,x
z+1/2,-x+1/2,-y
-z+1/2,x+1/2,y
-z,x+1/2,-y+1/2
z,-x+1/2,y+1/2
-x,y+1/2,-z+1/2
x,-y+1/2,z+1/2
-y,z+1/2,-x+1/2
y,-z+1/2,x+1/2
x+1/2,-y+1/2,-z
-x+1/2,y+1/2,z

loop_
_atom_site_label
_atom_site_type_symbol
_atom_site_fract_x
_atom_site_fract_y
_atom_site_fract_z
_atom_site_U_iso_or_equiv
_atom_site_occupancy
_atom_site_adp_type
_atom_site_refinement_flags_posn
_atom_site_refinement_flags_adp
_atom_site_refinement_flags_occupancy
_atom_site_disorder_assembly
_atom_site_disorder_group
_oxford_atom_site_special_shape
_atom_site_attached_hydrogens
Mn1 Mn 0.63955(3) 0.24371(2) 0.24661(3) 0.0227 1.0000 Uani . . . . . . .
Cl2 Cl 0.79254(5) 0.29254(5) 0.20746(5) 0.0343 0.9990 Uani S T . . . . .
O3 O 0.83167(16) 0.33167(16) 0.16833(16) 0.0542 0.9990 Uani S T . . . . .
O4 O 0.72650(16) 0.30369(15) 0.19263(15) 0.0422 1.0000 Uani . . . . . . .
O5 O 0.70544(12) 0.20544(12) 0.29456(12) 0.0216 0.9990 Uani S T . . . . .
O6 O 0.57908(13) 0.28468(12) 0.19574(12) 0.0284 1.0000 Uani . . . . . . .
C7 C 0.54419(18) 0.26134(18) 0.14869(18) 0.0257 1.0000 Uani . . . . . . .
C8 C 0.48490(19) 0.29161(19) 0.1368(2) 0.0302 1.0000 Uani . . . . . . .
C9 C 0.44799(19) 0.27417(19) 0.08671(19) 0.0294 1.0000 Uani . . . . . . .
C10 C 0.46850(17) 0.22688(18) 0.04310(18) 0.0247 1.0000 Uani . . . . . . .
C11 C 0.52691(17) 0.19432(17) 0.05477(17) 0.0226 1.0000 Uani . . . . . . .
C12 C 0.56342(17) 0.21018(16) 0.11051(17) 0.0221 1.0000 Uani . . . . . . .
C13 C 0.61862(17) 0.17298(17) 0.12668(17) 0.0232 1.0000 Uani . . . . . . .
N14 N 0.65002(14) 0.17768(15) 0.17917(14) 0.0225 1.0000 Uani . . . . . . .
O15 O 0.69718(13) 0.13306(12) 0.18619(13) 0.0306 1.0000 Uani . . . . . . .
C16 C 0.43317(19) 0.21329(19) -0.0125(2) 0.0299 1.0000 Uani . . . . . . .
C17 C 0.45464(19) 0.17058(19) -0.0564(2) 0.0295 1.0000 Uani . . . . . . .
C18 C 0.51155(19) 0.13758(19) -0.04513(19) 0.0289 1.0000 Uani . . . . . . .
C19 C 0.54646(19) 0.14851(19) 0.00949(18) 0.0269 1.0000 Uani . . . . . . .
N20 N 0.55762(15) 0.18932(17) 0.29102(17) 0.0307 1.0000 Uani . . . . . . .
C21 C 0.5065(2) 0.2223(2) 0.3107(2) 0.0382 1.0000 Uani . . . . . . .
C22 C 0.4548(2) 0.1940(3) 0.3388(2) 0.0504 1.0000 Uani . . . . . . .
C23 C 0.4549(2) 0.1297(3) 0.3478(3) 0.0578 1.0000 Uani . . . . . . .
C24 C 0.5076(2) 0.0947(3) 0.3274(2) 0.0478 1.0000 Uani . . . . . . .
C25 C 0.5567(2) 0.1264(2) 0.2993(2) 0.0351 1.0000 Uani . . . . . . .
H81 H 0.4713 0.3238 0.1640 0.0356 1.0000 Uiso R . . . . . .
H91 H 0.4085 0.2928 0.0809 0.0349 1.0000 Uiso R . . . . . .
H131 H 0.6323 0.1430 0.0982 0.0281 1.0000 Uiso R . . . . . .
H161 H 0.3947 0.2347 -0.0192 0.0363 1.0000 Uiso R . . . . . .
H171 H 0.4320 0.1631 -0.0935 0.0337 1.0000 Uiso R . . . . . .
H181 H 0.5261 0.1081 -0.0745 0.0351 1.0000 Uiso R . . . . . .
H191 H 0.5837 0.1257 0.0165 0.0318 1.0000 Uiso R . . . . . .
H211 H 0.5066 0.2660 0.3054 0.0451 1.0000 Uiso R . . . . . .
H221 H 0.4202 0.2186 0.3509 0.0599 1.0000 Uiso R . . . . . .
H231 H 0.4208 0.1092 0.3667 0.0692 1.0000 Uiso R . . . . . .
H241 H 0.5087 0.0509 0.3326 0.0570 1.0000 Uiso R . . . . . .
H251 H 0.5915 0.1032 0.2845 0.0417 1.0000 Uiso R . . . . . .

loop_
_atom_site_aniso_label
_atom_site_aniso_U_11
_atom_site_aniso_U_22
_atom_site_aniso_U_33
_atom_site_aniso_U_23
_atom_site_aniso_U_13
_atom_site_aniso_U_12
Mn1 0.0238(3) 0.0216(3) 0.0226(3) -0.0067(2) -0.0075(2) 0.0063(2)
Cl2 0.0343(4) 0.0343(4) 0.0343(4) 0.0035(4) 0.0035(4) -0.0035(4)
O3 0.0542(16) 0.0542(16) 0.0542(16) 0.0128(16) 0.0128(16) -0.0128(16)
O4 0.0444(18) 0.0398(18) 0.0423(18) 0.0119(14) -0.0026(14) -0.0013(14)
O5 0.0216(9) 0.0216(9) 0.0216(9) -0.0055(10) -0.0055(10) 0.0055(10)
O6 0.0330(14) 0.0239(13) 0.0282(14) -0.0078(11) -0.0131(11) 0.0104(11)
C7 0.0264(18) 0.0262(19) 0.0245(18) -0.0011(15) -0.0061(14) 0.0005(15)
C8 0.029(2) 0.025(2) 0.036(2) -0.0059(17) -0.0049(17) 0.0099(16)
C9 0.0239(19) 0.030(2) 0.034(2) -0.0023(17) -0.0083(16) 0.0069(15)
C10 0.0173(17) 0.0234(18) 0.033(2) 0.0047(15) -0.0054(15) -0.0018(13)
C11 0.0212(17) 0.0240(18) 0.0225(17) 0.0029(14) -0.0035(14) -0.0050(14)
C12 0.0228(17) 0.0199(17) 0.0235(18) 0.0030(14) -0.0052(14) -0.0006(14)
C13 0.0247(18) 0.0231(18) 0.0219(18) -0.0046(14) -0.0018(14) 0.0005(14)
N14 0.0208(15) 0.0241(16) 0.0227(15) -0.0038(12) -0.0045(12) 0.0048(12)
O15 0.0330(15) 0.0297(14) 0.0291(14) -0.0109(11) -0.0139(12) 0.0167(12)
C16 0.025(2) 0.030(2) 0.035(2) 0.0052(17) -0.0123(16) 0.0022(16)
C17 0.028(2) 0.030(2) 0.031(2) 0.0018(16) -0.0110(16) -0.0077(16)
C18 0.031(2) 0.032(2) 0.0231(19) -0.0050(16) 0.0007(15) -0.0026(16)
C19 0.0256(19) 0.030(2) 0.0254(19) 0.0000(15) -0.0066(14) 0.0000(15)
N20 0.0255(17) 0.0354(19) 0.0312(18) -0.0090(14) -0.0045(14) 0.0057(14)
C21 0.031(2) 0.046(3) 0.038(2) -0.010(2) -0.0040(18) 0.0125(19)
C22 0.030(2) 0.075(4) 0.046(3) -0.021(3) -0.001(2) 0.009(2)
C23 0.039(3) 0.084(4) 0.050(3) -0.024(3) 0.008(2) -0.024(3)
C24 0.047(3) 0.047(3) 0.049(3) -0.013(2) 0.003(2) -0.015(2)
C25 0.028(2) 0.042(2) 0.035(2) -0.0103(19) 0.0003(17) -0.0003(17)

loop_
_atom_type_symbol
_atom_type_scat_dispersion_real
_atom_type_scat_dispersion_imag
_atom_type_scat_Cromer_Mann_a1
_atom_type_scat_Cromer_Mann_b1
_atom_type_scat_Cromer_Mann_a2
_atom_type_scat_Cromer_Mann_b2
_atom_type_scat_Cromer_Mann_a3
_atom_type_scat_Cromer_Mann_b3
_atom_type_scat_Cromer_Mann_a4
_atom_type_scat_Cromer_Mann_b4
_atom_type_scat_Cromer_Mann_c
_atom_type_scat_source
C 0.0033 0.0016 2.3100 20.8439 1.0200 10.2075 1.5886 0.5687 0.8650 51.6512 0.2156 'International Tables Vol C 4.2.6.8 and 6.1.1.4'
H 0.0000 0.0000 0.4930 10.5109 0.3229 26.1257 0.1402 3.1424 0.0408 57.7998 0.0030 'International Tables Vol C 4.2.6.8 and 6.1.1.4'
Cl 0.1484 0.1585 11.4604 0.0104 7.1964 1.1662 6.2556 18.5194 1.6455 47.7784 -9.5574 'International Tables Vol C 4.2.6.8 and 6.1.1.4'
Mn 0.3368 0.7283 11.2819 5.3409 7.3573 0.3432 3.0193 17.8674 2.2441 83.7543 1.0896 'International Tables Vol C 4.2.6.8 and 6.1.1.4'
N 0.0061 0.0033 12.2126 0.0057 3.1322 9.8933 2.0125 28.9975 1.1663 0.5826 -11.5290 'International Tables Vol C 4.2.6.8 and 6.1.1.4'
O 0.0106 0.0060 3.0485 13.2771 2.2868 5.7011 1.5463 0.3239 0.8670 32.9089 0.2508 'International Tables Vol C 4.2.6.8 and 6.1.1.4'

loop_
_geom_angle_atom_site_label_1
_geom_angle_site_symmetry_1
_geom_angle_atom_site_label_2
_geom_angle_site_symmetry_2
_geom_angle_atom_site_label_3
_geom_angle_site_symmetry_3
_geom_angle
_geom_angle_publ_flag
O15 13_556 Mn1 . Mn1 13_556 62.64(8) yes
O15 13_556 Mn1 . Mn1 17_645 122.56(8) yes
Mn1 13_556 Mn1 . Mn1 17_645 60.000 yes
O15 13_556 Mn1 . O4 . 86.74(12) yes
Mn1 13_556 Mn1 . O4 . 79.02(7) yes
Mn1 17_645 Mn1 . O4 . 80.18(7) yes
O15 13_556 Mn1 . O5 . 92.93(8) yes
Mn1 13_556 Mn1 . O5 . 30.84(3) yes
Mn1 17_645 Mn1 . O5 . 30.84(3) yes
O4 . Mn1 . O5 . 85.46(15) yes
O15 13_556 Mn1 . O6 . 87.10(11) yes
Mn1 13_556 Mn1 . O6 . 148.18(8) yes
Mn1 17_645 Mn1 . O6 . 147.79(8) yes
O4 . Mn1 . O6 . 90.29(12) yes
O5 . Mn1 . O6 . 175.74(16) yes
O15 13_556 Mn1 . N14 . 172.80(13) yes
Mn1 13_556 Mn1 . N14 . 119.49(9) yes
Mn1 17_645 Mn1 . N14 . 59.66(9) yes
O4 . Mn1 . N14 . 87.00(12) yes
O5 . Mn1 . N14 . 90.12(9) yes
O15 13_556 Mn1 . N20 . 94.63(13) yes
Mn1 13_556 Mn1 . N20 . 103.89(9) yes
Mn1 17_645 Mn1 . N20 . 101.17(9) yes
O4 . Mn1 . N20 . 177.09(11) yes
O5 . Mn1 . N20 . 97.03(16) yes
O6 . Mn1 . N14 . 89.37(12) yes
O6 . Mn1 . N20 . 87.22(12) yes
N14 . Mn1 . N20 . 91.47(12) yes
O4 13_556 Cl2 . O4 17_645 109.23(13) yes
O4 13_556 Cl2 . O3 . 109.71(13) yes
O4 17_645 Cl2 . O3 . 109.71(13) yes
O4 13_556 Cl2 . O4 . 109.23(13) yes
O4 17_645 Cl2 . O4 . 109.23(13) yes
O3 . Cl2 . O4 . 109.71(13) yes
Mn1 . O4 . Cl2 . 121.68(17) yes
Mn1 . O5 . Mn1 17_645 118.33(6) yes
Mn1 . O5 . Mn1 13_556 118.33(6) yes
Mn1 17_645 O5 . Mn1 13_556 118.33(6) yes
Mn1 . O6 . C7 . 129.2(2) yes
O6 . C7 . C8 . 116.7(3) yes
O6 . C7 . C12 . 123.5(3) yes
C8 . C7 . C12 . 119.7(3) yes
C7 . C8 . C9 . 121.0(4) yes
C7 . C8 . H81 . 119.1 no
C9 . C8 . H81 . 119.8 no
C8 . C9 . C10 . 121.1(4) yes
C8 . C9 . H91 . 120.0 no
C10 . C9 . H91 . 118.9 no
C9 . C10 . C11 . 119.1(3) yes
C9 . C10 . C16 . 121.1(3) yes
C11 . C10 . C16 . 119.8(3) yes
C10 . C11 . C12 . 119.2(3) yes
C10 . C11 . C19 . 117.4(3) yes
C12 . C11 . C19 . 123.4(3) yes
C11 . C12 . C7 . 119.3(3) yes
C11 . C12 . C13 . 119.7(3) yes
C7 . C12 . C13 . 120.9(3) yes
C12 . C13 . N14 . 124.9(3) yes
C12 . C13 . H131 . 118.2 no
N14 . C13 . H131 . 116.8 no
Mn1 . N14 . C13 . 127.2(3) yes
Mn1 . N14 . O15 . 118.6(2) yes
C13 . N14 . O15 . 114.2(3) yes
N14 . O15 . Mn1 17_645 119.0(2) yes
C10 . C16 . C17 . 121.2(4) yes
C10 . C16 . H161 . 118.8 no
C17 . C16 . H161 . 120.0 no
C16 . C17 . C18 . 119.6(4) yes
C16 . C17 . H171 . 120.7 no
C18 . C17 . H171 . 119.7 no
C17 . C18 . C19 . 120.7(4) yes
C17 . C18 . H181 . 120.0 no
C19 . C18 . H181 . 119.3 no
C11 . C19 . C18 . 121.2(4) yes
C11 . C19 . H191 . 119.2 no
C18 . C19 . H191 . 119.6 no
Mn1 . N20 . C21 . 118.3(3) yes
Mn1 . N20 . C25 . 124.3(3) yes
C21 . N20 . C25 . 117.4(4) yes
N20 . C21 . C22 . 122.9(5) yes
N20 . C21 . H211 . 118.2 no
C22 . C21 . H211 . 118.9 no
C21 . C22 . C23 . 119.2(5) yes
C21 . C22 . H221 . 119.8 no
C23 . C22 . H221 . 121.0 no
C22 . C23 . C24 . 118.7(5) yes
C22 . C23 . H231 . 121.2 no
C24 . C23 . H231 . 120.1 no
C23 . C24 . C25 . 118.5(5) yes
C23 . C24 . H241 . 120.4 no
C25 . C24 . H241 . 121.1 no
C24 . C25 . N20 . 123.5(4) yes
C24 . C25 . H251 . 118.8 no
N20 . C25 . H251 . 117.7 no

loop_
_geom_bond_atom_site_label_1
_geom_bond_site_symmetry_1
_geom_bond_atom_site_label_2
_geom_bond_site_symmetry_2
_geom_bond_distance
_geom_bond_publ_flag
Mn1 . O15 13_556 1.891(3) yes
Mn1 . Mn1 13_556 3.2453(9) yes
Mn1 . Mn1 17_645 3.2453(9) yes
Mn1 . O4 . 2.490(3) yes
Mn1 . O5 . 1.8898(8) yes
Mn1 . O6 . 1.868(3) yes
Mn1 . N14 . 1.993(3) yes
Mn1 . N20 . 2.265(4) yes
Cl2 . O4 13_556 1.440(3) yes
Cl2 . O4 17_645 1.440(3) yes
Cl2 . O3 . 1.422(6) yes
Cl2 . O4 . 1.440(3) yes
O6 . C7 . 1.324(4) yes
C7 . C8 . 1.419(5) yes
C7 . C12 . 1.399(5) yes
C8 . C9 . 1.357(5) yes
C8 . H81 . 0.929 no
C9 . C10 . 1.417(5) yes
C9 . H91 . 0.925 no
C10 . C11 . 1.425(5) yes
C10 . C16 . 1.412(5) yes
C11 . C12 . 1.438(5) yes
C11 . C19 . 1.413(5) yes
C12 . C13 . 1.438(5) yes
C13 . N14 . 1.288(5) yes
C13 . H131 . 0.914 no
N14 . O15 . 1.371(4) yes
C16 . C17 . 1.362(6) yes
C16 . H161 . 0.935 no
C17 . C18 . 1.401(6) yes
C17 . H171 . 0.926 no
C18 . C19 . 1.380(5) yes
C18 . H181 . 0.927 no
C19 . H191 . 0.928 no
N20 . C21 . 1.341(5) yes
N20 . C25 . 1.333(6) yes
C21 . C22 . 1.371(7) yes
C21 . H211 . 0.925 no
C22 . C23 . 1.363(8) yes
C22 . H221 . 0.927 no
C23 . C24 . 1.395(7) yes
C23 . H231 . 0.925 no
C24 . C25 . 1.362(7) yes
C24 . H241 . 0.926 no
C25 . H251 . 0.931 no

loop_
_platon_squeeze_void_nr
_platon_squeeze_void_average_x
_platon_squeeze_void_average_y
_platon_squeeze_void_average_z
_platon_squeeze_void_volume
_platon_squeeze_void_count_electrons
1 0.000 0.000 0.000 135.4 37.3
2 0.000 0.000 0.500 8.9 0.1
3 0.000 0.500 0.500 135.4 37.3
4 0.000 0.500 0.000 8.9 0.1
5 0.500 0.500 1.000 135.4 37.3
6 0.500 1.000 0.500 135.4 37.3
7 0.500 0.000 0.000 8.9 0.1
8 0.500 0.500 0.500 8.9 0.0
